data_4104203
loop_
_publ_author_name
'Hakan Usta'
'Chad Risko'
'Zhiming Wang'
'Hui Huang'
'Murat K. Deliomeroglu'
'Aleksandr Zhukhovitskiy'
'Antonio Facchetti'
'Tobin J. Marks'

_publ_section_title
;
 Design, Synthesis, and Characterization of Ladder-Type Molecules and
 Polymers. Air-Stable, Solution-Processablen-Channel and Ambipolar
 Semiconductors for Thin-Film Transistors via Experiment and Theory
;
_journal_name_full 'Journal of the American Chemical Society'
_journal_page_first 5586
_journal_page_last 5608
_journal_paper_doi 10.1021/ja809555c
_journal_volume 131
_journal_year 2009
_chemical_formula_sum 'C50 H56 Br2 N4'
_chemical_formula_weight 872.81
_chemical_name_systematic
; 
 ? 
;
_space_group_IT_number 2
_symmetry_cell_setting triclinic
_symmetry_space_group_name_Hall '-P 1'
_symmetry_space_group_name_H-M 'P -1'
_atom_sites_solution_hydrogens geom
_atom_sites_solution_primary direct
_atom_sites_solution_secondary difmap
_audit_creation_method SHELXL-97
_cell_angle_alpha 76.650(3)
_cell_angle_beta 80.592(3)
_cell_angle_gamma 66.240(3)
_cell_formula_units_Z 1
_cell_length_a 8.4993(4)
_cell_length_b 10.0232(4)
_cell_length_c 14.3879(6)
_cell_measurement_reflns_used 4923
_cell_measurement_temperature 100(2)
_cell_measurement_theta_max 62.04
_cell_measurement_theta_min 3.14
_cell_volume 1088.08(9)
_computing_cell_refinement 'SAINT V7.23A (Bruker, 2005)'
_computing_data_collection 'APEX2 V2.1-4 (Bruker, 2007)'
_computing_data_reduction 'Bruker SAINT'
_computing_molecular_graphics 'Bruker SHELXTL'
_computing_publication_material 'Bruker SHELXTL'
_computing_structure_refinement 'SHELXL-97 (Sheldrick, 1997)'
_computing_structure_solution 'SHELXS-97 (Sheldrick, 1990)'
_diffrn_ambient_temperature 100(2)
_diffrn_measured_fraction_theta_full 0.890
_diffrn_measured_fraction_theta_max 0.890
_diffrn_measurement_device_type 'CCD area detector'
_diffrn_measurement_method 'phi and omega scans'
_diffrn_radiation_monochromator graphite
_diffrn_radiation_source 'fine-focus sealed tube'
_diffrn_radiation_type CuK\a
_diffrn_radiation_wavelength 1.54178
_diffrn_reflns_av_R_equivalents 0.0327
_diffrn_reflns_av_sigmaI/netI 0.0399
_diffrn_reflns_limit_h_max 9
_diffrn_reflns_limit_h_min -10
_diffrn_reflns_limit_k_max 11
_diffrn_reflns_limit_k_min -9
_diffrn_reflns_limit_l_max 16
_diffrn_reflns_limit_l_min -16
_diffrn_reflns_number 8558
_diffrn_reflns_theta_full 66.73
_diffrn_reflns_theta_max 66.73
_diffrn_reflns_theta_min 4.90
_exptl_absorpt_coefficient_mu 2.649
_exptl_absorpt_correction_T_max 0.7926
_exptl_absorpt_correction_T_min 0.5725
_exptl_absorpt_correction_type numerical
_exptl_absorpt_process_details face-indexed
_exptl_crystal_colour green
_exptl_crystal_density_diffrn 1.332
_exptl_crystal_density_method 'not measured'
_exptl_crystal_description block
_exptl_crystal_F_000 454
_exptl_crystal_size_max 0.24
_exptl_crystal_size_mid 0.20
_exptl_crystal_size_min 0.09
_refine_diff_density_max 0.718
_refine_diff_density_min -0.469
_refine_diff_density_rms 0.075
_refine_ls_extinction_method none
_refine_ls_goodness_of_fit_ref 1.053
_refine_ls_hydrogen_treatment constr
_refine_ls_matrix_type full
_refine_ls_number_parameters 254
_refine_ls_number_reflns 3412
_refine_ls_number_restraints 0
_refine_ls_restrained_S_all 1.053
_refine_ls_R_factor_all 0.0422
_refine_ls_R_factor_gt 0.0365
_refine_ls_shift/su_max 0.003
_refine_ls_shift/su_mean 0.000
_refine_ls_structure_factor_coef Fsqd
_refine_ls_weighting_details 'calc w=1/[\s^2^(Fo^2^)+(0.0586P)^2^+0.5517P] where P=(Fo^2^+2Fc^2^)/3'
_refine_ls_weighting_scheme calc
_refine_ls_wR_factor_gt 0.0928
_refine_ls_wR_factor_ref 0.0955
_reflns_number_gt 3045
_reflns_number_total 3412
_reflns_threshold_expression >2sigma(I)
_cod_data_source_file ja809555c_si_003.cif
_cod_data_source_block s97y
_cod_original_cell_volume 1088.09(9)
_cod_original_sg_symbol_H-M P-1
_cod_database_code 4104203

loop_
_symmetry_equiv_pos_as_xyz
'x, y, z'
'-x, -y, -z'

loop_
_atom_site_label
_atom_site_type_symbol
_atom_site_fract_x
_atom_site_fract_y
_atom_site_fract_z
_atom_site_U_iso_or_equiv
_atom_site_adp_type
_atom_site_occupancy
_atom_site_symmetry_multiplicity
_atom_site_calc_flag
_atom_site_refinement_flags
Br1 Br 0.52690(4) 0.71022(3) 1.518937(19) 0.02523(13) Uani 1 1 d .
N1 N 0.4041(3) 0.4455(3) 1.27395(18) 0.0296(6) Uani 1 1 d .
N2 N 0.3146(3) 0.6476(2) 0.97640(17) 0.0250(5) Uani 1 1 d .
C1 C 0.4855(4) 0.8108(3) 1.39061(19) 0.0213(6) Uani 1 1 d .
C2 C 0.4989(3) 0.7299(3) 1.32148(19) 0.0197(6) Uani 1 1 d .
H2 H 0.5194 0.6272 1.3379 0.024 Uiso 1 1 calc R
C3 C 0.4813(3) 0.8046(3) 1.22772(19) 0.0176(5) Uani 1 1 d .
C4 C 0.4844(3) 0.7556(3) 1.13814(18) 0.0170(5) Uani 1 1 d .
C5 C 0.5032(3) 0.8711(3) 1.05870(19) 0.0169(5) Uani 1 1 d .
C6 C 0.4570(3) 1.0008(3) 1.09753(18) 0.0164(5) Uani 1 1 d .
C7 C 0.4479(3) 0.9584(3) 1.20285(19) 0.0175(5) Uani 1 1 d .
C8 C 0.4294(4) 1.0368(3) 1.2749(2) 0.0225(6) Uani 1 1 d .
H8 H 0.4034 1.1405 1.2599 0.027 Uiso 1 1 calc R
C9 C 0.4495(4) 0.9620(3) 1.3688(2) 0.0238(6) Uani 1 1 d .
H9 H 0.4386 1.0143 1.4183 0.029 Uiso 1 1 calc R
C10 C 0.4332(3) 0.6456(3) 1.13073(19) 0.0187(6) Uani 1 1 d .
C11 C 0.4155(3) 0.5360(3) 1.2116(2) 0.0203(6) Uani 1 1 d .
C12 C 0.3724(3) 0.6440(3) 1.0436(2) 0.0183(6) Uani 1 1 d .
C13 C 0.5589(3) 0.8629(3) 0.96233(19) 0.0169(5) Uani 1 1 d .
C14 C 0.6565(3) 0.7191(3) 0.92664(19) 0.0191(6) Uani 1 1 d .
H14A H 0.5957 0.7147 0.8750 0.023 Uiso 1 1 calc R
H14B H 0.6607 0.6351 0.9796 0.023 Uiso 1 1 calc R
C15 C 0.8411(3) 0.7051(3) 0.88817(19) 0.0208(6) Uani 1 1 d .
H15A H 0.8362 0.7939 0.8392 0.025 Uiso 1 1 calc R
H15B H 0.9040 0.7020 0.9413 0.025 Uiso 1 1 calc R
C16 C 0.9400(4) 0.5671(3) 0.8440(2) 0.0250(6) Uani 1 1 d .
H16A H 0.8712 0.5648 0.7955 0.030 Uiso 1 1 calc R
H16B H 0.9555 0.4780 0.8946 0.030 Uiso 1 1 calc R
C17 C 1.1169(4) 0.5614(4) 0.7965(2) 0.0305(7) Uani 1 1 d .
H17A H 1.1801 0.5748 0.8435 0.037 Uiso 1 1 calc R
H17B H 1.1831 0.4617 0.7804 0.037 Uiso 1 1 calc R
C18 C 1.1111(4) 0.6776(4) 0.7058(2) 0.0324(7) Uani 1 1 d .
H18A H 1.0295 0.7757 0.7192 0.039 Uiso 1 1 calc R
H18B H 1.2267 0.6823 0.6897 0.039 Uiso 1 1 calc R
C19 C 1.0570(4) 0.6483(4) 0.6188(2) 0.0364(7) Uani 1 1 d .
H19A H 1.1456 0.5560 0.6003 0.044 Uiso 1 1 calc R
H19B H 0.9473 0.6328 0.6366 0.044 Uiso 1 1 calc R
C20 C 1.0336(4) 0.7742(4) 0.5331(2) 0.0366(8) Uani 1 1 d .
H20A H 1.1365 0.8005 0.5220 0.044 Uiso 1 1 calc R
H20B H 0.9327 0.8623 0.5484 0.044 Uiso 1 1 calc R
C21 C 1.0072(4) 0.7370(4) 0.4416(2) 0.0388(8) Uani 1 1 d .
H21A H 1.1100 0.6511 0.4253 0.047 Uiso 1 1 calc R
H21B H 0.9069 0.7072 0.4536 0.047 Uiso 1 1 calc R
C22 C 0.9776(4) 0.8635(4) 0.3564(2) 0.0381(8) Uani 1 1 d .
H22A H 1.0774 0.8940 0.3444 0.046 Uiso 1 1 calc R
H22B H 0.8740 0.9494 0.3721 0.046 Uiso 1 1 calc R
C23 C 0.9530(4) 0.8229(4) 0.2656(2) 0.0368(7) Uani 1 1 d .
H23A H 1.0574 0.7376 0.2500 0.044 Uiso 1 1 calc R
H23B H 0.8547 0.7904 0.2786 0.044 Uiso 1 1 calc R
C24 C 0.9204(5) 0.9462(4) 0.1791(3) 0.0426(8) Uani 1 1 d .
H24A H 1.0179 0.9798 0.1656 0.051 Uiso 1 1 calc R
H24B H 0.8146 1.0312 0.1933 0.051 Uiso 1 1 calc R
C25 C 0.8997(4) 0.8972(4) 0.0906(3) 0.0430(8) Uani 1 1 d .
H25A H 1.0098 0.8231 0.0706 0.064 Uiso 1 1 calc R
H25B H 0.8642 0.9831 0.0386 0.064 Uiso 1 1 calc R
H25C H 0.8117 0.8538 0.1059 0.064 Uiso 1 1 calc R

loop_
_atom_site_aniso_label
_atom_site_aniso_U_11
_atom_site_aniso_U_22
_atom_site_aniso_U_33
_atom_site_aniso_U_23
_atom_site_aniso_U_13
_atom_site_aniso_U_12
Br1 0.0379(2) 0.02548(18) 0.01281(18) -0.00030(12) -0.00493(12) -0.01320(14)
N1 0.0435(15) 0.0298(13) 0.0233(13) 0.0005(12) -0.0070(11) -0.0230(12)
N2 0.0310(13) 0.0215(12) 0.0245(14) -0.0033(10) -0.0065(11) -0.0109(10)
C1 0.0270(14) 0.0204(13) 0.0143(13) 0.0007(11) -0.0037(11) -0.0081(11)
C2 0.0230(14) 0.0178(13) 0.0183(14) -0.0014(11) -0.0024(11) -0.0086(11)
C3 0.0194(13) 0.0169(13) 0.0175(14) -0.0057(11) -0.0009(11) -0.0067(10)
C4 0.0186(13) 0.0139(12) 0.0147(13) -0.0036(11) -0.0014(10) -0.0018(10)
C5 0.0195(13) 0.0138(12) 0.0177(13) -0.0039(11) -0.0028(10) -0.0056(10)
C6 0.0188(13) 0.0147(12) 0.0157(13) -0.0055(11) -0.0004(10) -0.0052(10)
C7 0.0218(13) 0.0164(13) 0.0142(13) -0.0030(11) -0.0026(11) -0.0064(11)
C8 0.0303(15) 0.0168(13) 0.0194(14) -0.0047(11) -0.0015(12) -0.0075(11)
C9 0.0320(15) 0.0250(14) 0.0179(14) -0.0100(12) -0.0017(12) -0.0113(12)
C10 0.0217(13) 0.0164(13) 0.0169(13) -0.0029(11) -0.0027(11) -0.0058(11)
C11 0.0260(14) 0.0204(14) 0.0192(14) -0.0031(13) -0.0060(11) -0.0122(12)
C12 0.0212(13) 0.0125(12) 0.0201(15) -0.0025(11) 0.0009(12) -0.0067(10)
C13 0.0213(13) 0.0167(13) 0.0146(13) -0.0039(11) -0.0023(10) -0.0084(11)
C14 0.0249(14) 0.0156(13) 0.0154(13) -0.0025(11) -0.0023(11) -0.0061(11)
C15 0.0255(14) 0.0168(13) 0.0195(14) -0.0027(11) -0.0024(11) -0.0077(11)
C16 0.0291(15) 0.0203(14) 0.0242(15) -0.0064(12) -0.0032(12) -0.0062(12)
C17 0.0238(15) 0.0369(17) 0.0302(17) -0.0155(14) -0.0030(13) -0.0054(13)
C18 0.0275(16) 0.0459(18) 0.0293(17) -0.0144(15) 0.0036(13) -0.0178(14)
C19 0.0354(17) 0.0450(19) 0.0301(17) -0.0113(15) -0.0039(14) -0.0138(15)
C20 0.0349(17) 0.0459(19) 0.0335(18) -0.0114(16) -0.0014(14) -0.0180(15)
C21 0.0374(18) 0.0453(19) 0.0342(18) -0.0110(16) -0.0044(15) -0.0136(15)
C22 0.0381(18) 0.0454(19) 0.0347(18) -0.0090(16) -0.0047(15) -0.0183(15)
C23 0.0353(17) 0.0399(18) 0.0352(18) -0.0074(15) -0.0049(14) -0.0133(15)
C24 0.045(2) 0.045(2) 0.038(2) -0.0079(16) -0.0054(16) -0.0167(16)
C25 0.0352(18) 0.051(2) 0.038(2) -0.0100(17) -0.0083(15) -0.0089(16)

loop_
_atom_type_symbol
_atom_type_description
_atom_type_scat_dispersion_real
_atom_type_scat_dispersion_imag
_atom_type_scat_source
C C 0.0181 0.0091 'International Tables Vol C Tables 4.2.6.8 and 6.1.1.4'
H H 0.0000 0.0000 'International Tables Vol C Tables 4.2.6.8 and 6.1.1.4'
N N 0.0311 0.0180 'International Tables Vol C Tables 4.2.6.8 and 6.1.1.4'
Br Br -0.6763 1.2805 'International Tables Vol C Tables 4.2.6.8 and 6.1.1.4'

loop_
_geom_angle_atom_site_label_1
_geom_angle_atom_site_label_2
_geom_angle_atom_site_label_3
_geom_angle
_geom_angle_site_symmetry_1
_geom_angle_site_symmetry_3
C2 C1 C9 122.3(3) . .
C2 C1 Br1 119.0(2) . .
C9 C1 Br1 118.7(2) . .
C3 C2 C1 117.3(2) . .
C3 C2 H2 121.3 . .
C1 C2 H2 121.3 . .
C2 C3 C7 121.7(2) . .
C2 C3 C4 131.9(2) . .
C7 C3 C4 106.4(2) . .
C10 C4 C5 125.2(2) . .
C10 C4 C3 125.5(2) . .
C5 C4 C3 107.1(2) . .
C13 C5 C6 123.7(2) . .
C13 C5 C4 129.6(2) . .
C6 C5 C4 106.7(2) . .
C13 C6 C5 120.9(2) 2_677 .
C13 C6 C7 130.9(2) 2_677 .
C5 C6 C7 108.1(2) . .
C8 C7 C3 119.1(2) . .
C8 C7 C6 132.0(2) . .
C3 C7 C6 108.6(2) . .
C9 C8 C7 119.4(2) . .
C9 C8 H8 120.3 . .
C7 C8 H8 120.3 . .
C8 C9 C1 120.1(2) . .
C8 C9 H9 119.9 . .
C1 C9 H9 119.9 . .
C4 C10 C12 121.4(2) . .
C4 C10 C11 122.7(2) . .
C12 C10 C11 115.4(2) . .
N1 C11 C10 177.7(3) . .
N2 C12 C10 176.0(3) . .
C5 C13 C6 114.8(2) . 2_677
C5 C13 C14 123.5(2) . .
C6 C13 C14 120.8(2) 2_677 .
C13 C14 C15 110.9(2) . .
C13 C14 H14A 109.5 . .
C15 C14 H14A 109.5 . .
C13 C14 H14B 109.5 . .
C15 C14 H14B 109.5 . .
H14A C14 H14B 108.1 . .
C16 C15 C14 112.6(2) . .
C16 C15 H15A 109.1 . .
C14 C15 H15A 109.1 . .
C16 C15 H15B 109.1 . .
C14 C15 H15B 109.1 . .
H15A C15 H15B 107.8 . .
C15 C16 C17 112.6(2) . .
C15 C16 H16A 109.1 . .
C17 C16 H16A 109.1 . .
C15 C16 H16B 109.1 . .
C17 C16 H16B 109.1 . .
H16A C16 H16B 107.8 . .
C18 C17 C16 114.6(3) . .
C18 C17 H17A 108.6 . .
C16 C17 H17A 108.6 . .
C18 C17 H17B 108.6 . .
C16 C17 H17B 108.6 . .
H17A C17 H17B 107.6 . .
C19 C18 C17 114.5(3) . .
C19 C18 H18A 108.6 . .
C17 C18 H18A 108.6 . .
C19 C18 H18B 108.6 . .
C17 C18 H18B 108.6 . .
H18A C18 H18B 107.6 . .
C20 C19 C18 113.0(3) . .
C20 C19 H19A 109.0 . .
C18 C19 H19A 109.0 . .
C20 C19 H19B 109.0 . .
C18 C19 H19B 109.0 . .
H19A C19 H19B 107.8 . .
C19 C20 C21 113.5(3) . .
C19 C20 H20A 108.9 . .
C21 C20 H20A 108.9 . .
C19 C20 H20B 108.9 . .
C21 C20 H20B 108.9 . .
H20A C20 H20B 107.7 . .
C22 C21 C20 114.1(3) . .
C22 C21 H21A 108.7 . .
C20 C21 H21A 108.7 . .
C22 C21 H21B 108.7 . .
C20 C21 H21B 108.7 . .
H21A C21 H21B 107.6 . .
C21 C22 C23 113.0(3) . .
C21 C22 H22A 109.0 . .
C23 C22 H22A 109.0 . .
C21 C22 H22B 109.0 . .
C23 C22 H22B 109.0 . .
H22A C22 H22B 107.8 . .
C24 C23 C22 114.9(3) . .
C24 C23 H23A 108.5 . .
C22 C23 H23A 108.5 . .
C24 C23 H23B 108.5 . .
C22 C23 H23B 108.5 . .
H23A C23 H23B 107.5 . .
C23 C24 C25 112.1(3) . .
C23 C24 H24A 109.2 . .
C25 C24 H24A 109.2 . .
C23 C24 H24B 109.2 . .
C25 C24 H24B 109.2 . .
H24A C24 H24B 107.9 . .
C24 C25 H25A 109.5 . .
C24 C25 H25B 109.5 . .
H25A C25 H25B 109.5 . .
C24 C25 H25C 109.5 . .
H25A C25 H25C 109.5 . .
H25B C25 H25C 109.5 . .

loop_
_geom_bond_atom_site_label_1
_geom_bond_atom_site_label_2
_geom_bond_distance
_geom_bond_site_symmetry_2
Br1 C1 1.902(3) .
N1 C11 1.142(4) .
N2 C12 1.141(4) .
C1 C2 1.386(4) .
C1 C9 1.388(4) .
C2 C3 1.383(4) .
C2 H2 0.9500 .
C3 C7 1.419(4) .
C3 C4 1.474(4) .
C4 C10 1.368(4) .
C4 C5 1.466(4) .
C5 C13 1.400(4) .
C5 C6 1.417(4) .
C6 C13 1.405(4) 2_677
C6 C7 1.474(4) .
C7 C8 1.393(4) .
C8 C9 1.386(4) .
C8 H8 0.9500 .
C9 H9 0.9500 .
C10 C12 1.438(4) .
C10 C11 1.438(4) .
C13 C6 1.405(4) 2_677
C13 C14 1.506(4) .
C14 C15 1.537(4) .
C14 H14A 0.9900 .
C14 H14B 0.9900 .
C15 C16 1.523(4) .
C15 H15A 0.9900 .
C15 H15B 0.9900 .
C16 C17 1.531(4) .
C16 H16A 0.9900 .
C16 H16B 0.9900 .
C17 C18 1.528(5) .
C17 H17A 0.9900 .
C17 H17B 0.9900 .
C18 C19 1.526(4) .
C18 H18A 0.9900 .
C18 H18B 0.9900 .
C19 C20 1.520(5) .
C19 H19A 0.9900 .
C19 H19B 0.9900 .
C20 C21 1.521(5) .
C20 H20A 0.9900 .
C20 H20B 0.9900 .
C21 C22 1.516(5) .
C21 H21A 0.9900 .
C21 H21B 0.9900 .
C22 C23 1.523(5) .
C22 H22A 0.9900 .
C22 H22B 0.9900 .
C23 C24 1.510(5) .
C23 H23A 0.9900 .
C23 H23B 0.9900 .
C24 C25 1.524(5) .
C24 H24A 0.9900 .
C24 H24B 0.9900 .
C25 H25A 0.9800 .
C25 H25B 0.9800 .
C25 H25C 0.9800 .

loop_
_geom_torsion_atom_site_label_1
_geom_torsion_atom_site_label_2
_geom_torsion_atom_site_label_3
_geom_torsion_atom_site_label_4
_geom_torsion
_geom_torsion_site_symmetry_1
_geom_torsion_site_symmetry_4
C9 C1 C2 C3 2.4(4) . .
Br1 C1 C2 C3 -175.04(19) . .
C1 C2 C3 C7 -1.1(4) . .
C1 C2 C3 C4 -178.6(3) . .
C2 C3 C4 C10 30.1(4) . .
C7 C3 C4 C10 -147.7(3) . .
C2 C3 C4 C5 -165.9(3) . .
C7 C3 C4 C5 16.4(3) . .
C10 C4 C5 C13 -35.3(4) . .
C3 C4 C5 C13 160.6(3) . .
C10 C4 C5 C6 146.2(3) . .
C3 C4 C5 C6 -17.9(3) . .
C13 C5 C6 C13 9.2(4) . 2_677
C4 C5 C6 C13 -172.2(2) . 2_677
C13 C5 C6 C7 -166.0(2) . .
C4 C5 C6 C7 12.6(3) . .
C2 C3 C7 C8 -1.1(4) . .
C4 C3 C7 C8 177.0(2) . .
C2 C3 C7 C6 173.3(2) . .
C4 C3 C7 C6 -8.7(3) . .
C13 C6 C7 C8 -3.6(5) 2_677 .
C5 C6 C7 C8 171.0(3) . .
C13 C6 C7 C3 -177.0(3) 2_677 .
C5 C6 C7 C3 -2.4(3) . .
C3 C7 C8 C9 2.0(4) . .
C6 C7 C8 C9 -170.8(3) . .
C7 C8 C9 C1 -0.8(4) . .
C2 C1 C9 C8 -1.5(4) . .
Br1 C1 C9 C8 175.9(2) . .
C5 C4 C10 C12 -7.5(4) . .
C3 C4 C10 C12 153.7(3) . .
C5 C4 C10 C11 -179.4(2) . .
C3 C4 C10 C11 -18.1(4) . .
C4 C10 C11 N1 -136(7) . .
C12 C10 C11 N1 51(7) . .
C4 C10 C12 N2 -90(4) . .
C11 C10 C12 N2 83(4) . .
C6 C5 C13 C6 -8.7(4) . 2_677
C4 C5 C13 C6 173.0(3) . 2_677
C6 C5 C13 C14 161.1(2) . .
C4 C5 C13 C14 -17.1(4) . .
C5 C13 C14 C15 -113.8(3) . .
C6 C13 C14 C15 55.4(3) 2_677 .
C13 C14 C15 C16 -175.4(2) . .
C14 C15 C16 C17 174.1(2) . .
C15 C16 C17 C18 -69.0(3) . .
C16 C17 C18 C19 -72.4(3) . .
C17 C18 C19 C20 173.7(3) . .
C18 C19 C20 C21 171.0(3) . .
C19 C20 C21 C22 178.0(3) . .
C20 C21 C22 C23 179.5(3) . .
C21 C22 C23 C24 179.2(3) . .
C22 C23 C24 C25 179.2(3) . .
